data_2217883
loop_
_publ_author_name
'Mohammat, M. Fazli'
'Shaameri, Zurina'
'Hamzah, A. Sazali'
'Fun, Hoong-Kun'
'Chantrapromma, Suchada'

_publ_section_title
;
 <i>tert</i>-Butyl 5-(4-methoxyphenyl)-1-methyl-2-oxopyrrolidin-3-yl
 carbonate
;
_journal_coeditor_code CI2562
_journal_issue 4
_journal_name_full 'Acta Crystallographica Section E'
_journal_page_first o661
_journal_page_last o662
_journal_paper_doi 10.1107/S1600536808005527
_journal_volume 64
_journal_year 2008
_chemical_formula_iupac 'C17 H23 N O5'
_chemical_formula_moiety 'C17 H23 N O5'
_chemical_formula_sum 'C17 H23 N O5'
_chemical_formula_weight 321.36
_chemical_name_common
;
<i>tert</i>-Butyl 5-(4-methoxyphenyl)-1-methyl-2-oxopyrrolidin-3-yl carbonate
;
_chemical_name_systematic
;
<i>tert</i>-Butyl 5-(4-methoxyphenyl)-1-methyl-2-oxopyrrolidin-3-yl carbonate
;
_space_group_IT_number 15
_symmetry_cell_setting monoclinic
_symmetry_space_group_name_Hall '-C 2yc'
_symmetry_space_group_name_H-M 'C 1 2/c 1'
_atom_sites_solution_hydrogens geom
_atom_sites_solution_primary direct
_atom_sites_solution_secondary difmap
_audit_creation_method SHELXL-97
_cell_angle_alpha 90.00
_cell_angle_beta 101.9710(10)
_cell_angle_gamma 90.00
_cell_formula_units_Z 8
_cell_length_a 23.9157(4)
_cell_length_b 6.27880(10)
_cell_length_c 24.1224(4)
_cell_measurement_reflns_used 5155
_cell_measurement_temperature 100.00(10)
_cell_measurement_theta_max 30.00
_cell_measurement_theta_min 1.73
_cell_volume 3543.49(10)
_computing_cell_refinement 'APEX2 (Bruker, 2005)'
_computing_data_collection 'APEX2 (Bruker, 2005)'
_computing_data_reduction 'SAINT (Bruker, 2005)'
_computing_molecular_graphics 'SHELXTL (Sheldrick, 2008)'
_computing_publication_material
;
SHELXTL (Sheldrick, 2008) and PLATON (Spek, 2003)
;
_computing_structure_refinement 'SHELXTL (Sheldrick, 2008)'
_computing_structure_solution 'SHELXTL (Sheldrick, 2008)'
_diffrn_ambient_temperature 100.00(10)
_diffrn_detector_area_resol_mean 8.33
_diffrn_measured_fraction_theta_full 0.999
_diffrn_measured_fraction_theta_max 0.999
_diffrn_measurement_device_type
;
Bruker SMART APEXII CCD area-detector
;
_diffrn_measurement_method \w
_diffrn_radiation_monochromator graphite
_diffrn_radiation_source 'fine-focus sealed tube'
_diffrn_radiation_type MoK\a
_diffrn_radiation_wavelength 0.71073
_diffrn_reflns_av_R_equivalents 0.0348
_diffrn_reflns_av_sigmaI/netI 0.0389
_diffrn_reflns_limit_h_max 33
_diffrn_reflns_limit_h_min -33
_diffrn_reflns_limit_k_max 8
_diffrn_reflns_limit_k_min -8
_diffrn_reflns_limit_l_max 33
_diffrn_reflns_limit_l_min -33
_diffrn_reflns_number 21759
_diffrn_reflns_theta_full 30.00
_diffrn_reflns_theta_max 30.00
_diffrn_reflns_theta_min 1.73
_diffrn_standards_number 0
_exptl_absorpt_coefficient_mu 0.088
_exptl_absorpt_correction_T_max 0.9860
_exptl_absorpt_correction_T_min 0.9579
_exptl_absorpt_correction_type multi-scan
_exptl_absorpt_process_details '(SADABS; Bruker, 2005)'
_exptl_crystal_colour Colourless
_exptl_crystal_density_diffrn 1.205
_exptl_crystal_density_method 'not measured'
_exptl_crystal_description Block
_exptl_crystal_F_000 1376
_exptl_crystal_size_max 0.49
_exptl_crystal_size_mid 0.18
_exptl_crystal_size_min 0.16
_refine_diff_density_max 0.299
_refine_diff_density_min -0.270
_refine_ls_extinction_method none
_refine_ls_goodness_of_fit_ref 1.095
_refine_ls_hydrogen_treatment constr
_refine_ls_matrix_type full
_refine_ls_number_parameters 213
_refine_ls_number_reflns 5155
_refine_ls_number_restraints 0
_refine_ls_restrained_S_all 1.095
_refine_ls_R_factor_all 0.0734
_refine_ls_R_factor_gt 0.0477
_refine_ls_shift/su_max 0.001
_refine_ls_shift/su_mean 0.000
_refine_ls_structure_factor_coef Fsqd
_refine_ls_weighting_details 'calc w=1/[\s^2^(Fo^2^)+(0.0546P)^2^+0.7489P] where P=(Fo^2^+2Fc^2^)/3'
_refine_ls_weighting_scheme calc
_refine_ls_wR_factor_gt 0.1135
_refine_ls_wR_factor_ref 0.1254
_reflns_number_gt 3632
_reflns_number_total 5155
_reflns_threshold_expression I>2\s(I)
_cod_data_source_file ci2562.cif
_cod_data_source_block I
_cod_depositor_comments
;
The following automatic conversions were performed:
'_symmetry_cell_setting' value 'Monoclinic' changed to 'monoclinic'
according to '/home/saulius/struct/CIF-dictionaries/cif_core.dic'
dictionary named 'cif_core.dic' version 2.4.1 from 2010-06-29.

Automatic conversion script
Id: cif_fix_enum 1527 2010-12-29 10:47:43Z saulius 

The following automatic conversions were performed:

'_symmetry_cell_setting' value 'Monoclinic' changed to 'monoclinic'
according to /home/saulius/struct/CIF-dictionaries/cif_core.dic
dictionary named 'cif_core.dic' version 2.4.1 from 2010-06-29.

Automatic conversion script
Id: cif_fix_values 1715 2011-07-08 13:25:40Z adriana 
;
_cod_original_sg_symbol_H-M 'C 2/c'
_cod_database_code 2217883
_cod_database_fobs_code 2217883

loop_
_symmetry_equiv_pos_as_xyz
'x, y, z'
'-x, y, -z+1/2'
'x+1/2, y+1/2, z'
'-x+1/2, y+1/2, -z+1/2'
'-x, -y, -z'
'x, -y, z-1/2'
'-x+1/2, -y+1/2, -z'
'x+1/2, -y+1/2, z-1/2'

loop_
_atom_site_type_symbol
_atom_site_label
_atom_site_fract_x
_atom_site_fract_y
_atom_site_fract_z
_atom_site_U_iso_or_equiv
_atom_site_adp_type
_atom_site_calc_flag
_atom_site_refinement_flags
_atom_site_occupancy
O O1 0.74746(4) 1.13213(14) 0.78815(4) 0.0273(2) Uani d . 1
O O2 0.62826(4) 1.08149(14) 0.74372(3) 0.0269(2) Uani d . 1
O O3 0.58372(4) 0.94891(18) 0.65973(4) 0.0389(3) Uani d . 1
O O4 0.55809(4) 1.25800(16) 0.69566(4) 0.0339(2) Uani d . 1
O O5 0.63462(4) 0.40108(16) 1.02990(4) 0.0344(2) Uani d . 1
N N1 0.73427(4) 0.81417(16) 0.83037(4) 0.0214(2) Uani d . 1
C C1 0.72075(5) 0.9674(2) 0.79119(5) 0.0210(2) Uani d . 1
C C2 0.66622(5) 0.90078(19) 0.75060(5) 0.0215(2) Uani d . 1
H H2 0.6747 0.8586 0.7132 0.026 Uiso calc R 1
C C3 0.64411(5) 0.7111(2) 0.77840(5) 0.0264(3) Uani d . 1
H H3A 0.6300 0.5991 0.7501 0.032 Uiso calc R 1
H H3B 0.6125 0.7541 0.7968 0.032 Uiso calc R 1
C C4 0.69576(5) 0.6296(2) 0.82289(5) 0.0212(2) Uani d . 1
H H4 0.7142 0.5077 0.8068 0.025 Uiso calc R 1
C C5 0.68121(5) 0.56408(19) 0.87850(5) 0.0207(2) Uani d . 1
C C6 0.69206(5) 0.3607(2) 0.89980(5) 0.0237(3) Uani d . 1
H H6 0.7095 0.2605 0.8792 0.028 Uiso calc R 1
C C7 0.67799(5) 0.2985(2) 0.95081(5) 0.0261(3) Uani d . 1
H H7 0.6861 0.1583 0.9649 0.031 Uiso calc R 1
C C8 0.65208(5) 0.4434(2) 0.98043(5) 0.0260(3) Uani d . 1
C C9 0.64158(6) 0.6501(2) 0.96005(5) 0.0301(3) Uani d . 1
H H9 0.6243 0.7505 0.9807 0.036 Uiso calc R 1
C C10 0.65630(5) 0.7092(2) 0.90992(5) 0.0273(3) Uani d . 1
H H10 0.6494 0.8510 0.8965 0.033 Uiso calc R 1
C C11 0.78953(5) 0.8054(2) 0.86899(6) 0.0310(3) Uani d . 1
H H11A 0.8114 0.9339 0.8644 0.046 Uiso calc R 1
H H11B 0.8105 0.6795 0.8605 0.046 Uiso calc R 1
H H11C 0.7840 0.7970 0.9081 0.046 Uiso calc R 1
C C12 0.58881(5) 1.0836(2) 0.69533(5) 0.0235(3) Uani d . 1
C C13 0.50992(5) 1.3048(2) 0.64753(6) 0.0335(3) Uani d . 1
C C14 0.48639(8) 1.5091(3) 0.66671(10) 0.0726(7) Uani d . 1
H H14A 0.4732 1.4835 0.7020 0.109 Uiso calc R 1
H H14B 0.4543 1.5585 0.6374 0.109 Uiso calc R 1
H H14C 0.5164 1.6179 0.6732 0.109 Uiso calc R 1
C C15 0.53223(8) 1.3349(4) 0.59443(9) 0.0818(8) Uani d . 1
H H15A 0.5462 1.1985 0.5830 0.123 Uiso calc R 1
H H15B 0.5636 1.4383 0.6014 0.123 Uiso calc R 1
H H15C 0.5015 1.3878 0.5642 0.123 Uiso calc R 1
C C16 0.46593(6) 1.1316(3) 0.64296(8) 0.0547(5) Uani d . 1
H H16A 0.4571 1.1058 0.6803 0.082 Uiso calc R 1
H H16B 0.4808 1.0008 0.6293 0.082 Uiso calc R 1
H H16C 0.4311 1.1753 0.6163 0.082 Uiso calc R 1
C C17 0.64211(8) 0.1904(3) 1.05145(7) 0.0444(4) Uani d . 1
H H17A 0.6283 0.1816 1.0869 0.067 Uiso calc R 1
H H17B 0.6828 0.1530 1.0586 0.067 Uiso calc R 1
H H17C 0.6204 0.0913 1.0237 0.067 Uiso calc R 1

loop_
_atom_site_aniso_label
_atom_site_aniso_U_11
_atom_site_aniso_U_22
_atom_site_aniso_U_33
_atom_site_aniso_U_12
_atom_site_aniso_U_13
_atom_site_aniso_U_23
O1 0.0283(5) 0.0219(5) 0.0342(5) -0.0031(4) 0.0121(4) 0.0018(4)
O2 0.0266(4) 0.0269(5) 0.0260(4) 0.0102(4) 0.0026(3) -0.0026(4)
O3 0.0367(5) 0.0479(7) 0.0282(5) 0.0156(5) -0.0021(4) -0.0096(5)
O4 0.0270(5) 0.0296(5) 0.0414(5) 0.0104(4) -0.0019(4) -0.0008(4)
O5 0.0511(6) 0.0321(6) 0.0239(4) -0.0066(5) 0.0167(4) -0.0021(4)
N1 0.0198(5) 0.0218(5) 0.0217(5) -0.0030(4) 0.0023(4) 0.0007(4)
C1 0.0222(5) 0.0204(6) 0.0224(6) 0.0020(5) 0.0098(4) -0.0017(5)
C2 0.0228(6) 0.0201(6) 0.0216(5) 0.0064(5) 0.0046(4) -0.0001(5)
C3 0.0241(6) 0.0279(7) 0.0248(6) -0.0042(5) -0.0002(5) 0.0015(5)
C4 0.0234(6) 0.0180(6) 0.0222(6) -0.0025(5) 0.0050(4) -0.0011(5)
C5 0.0202(5) 0.0207(6) 0.0210(5) -0.0027(5) 0.0037(4) -0.0009(5)
C6 0.0260(6) 0.0212(6) 0.0250(6) 0.0007(5) 0.0075(5) -0.0001(5)
C7 0.0316(6) 0.0206(6) 0.0262(6) -0.0006(5) 0.0064(5) 0.0019(5)
C8 0.0294(6) 0.0281(7) 0.0209(6) -0.0071(5) 0.0060(5) -0.0031(5)
C9 0.0389(7) 0.0252(7) 0.0287(6) -0.0007(6) 0.0128(5) -0.0065(6)
C10 0.0347(7) 0.0208(6) 0.0272(6) 0.0004(5) 0.0083(5) -0.0003(5)
C11 0.0228(6) 0.0358(8) 0.0312(7) -0.0027(6) -0.0014(5) 0.0025(6)
C12 0.0206(5) 0.0274(7) 0.0240(6) 0.0037(5) 0.0083(5) 0.0038(5)
C13 0.0204(6) 0.0369(8) 0.0409(8) 0.0074(6) 0.0011(5) 0.0119(6)
C14 0.0545(11) 0.0502(12) 0.0977(16) 0.0303(10) -0.0199(11) -0.0041(11)
C15 0.0520(10) 0.134(2) 0.0651(12) 0.0401(13) 0.0254(9) 0.0665(14)
C16 0.0263(7) 0.0538(11) 0.0761(12) -0.0002(7) -0.0078(7) 0.0168(10)
C17 0.0646(10) 0.0396(9) 0.0351(8) -0.0043(8) 0.0242(7) 0.0091(7)

loop_
_atom_type_symbol
_atom_type_description
_atom_type_scat_dispersion_real
_atom_type_scat_dispersion_imag
_atom_type_scat_source
C C 0.0033 0.0016 'International Tables Vol C Tables 4.2.6.8 and 6.1.1.4'
H H 0.0000 0.0000 'International Tables Vol C Tables 4.2.6.8 and 6.1.1.4'
N N 0.0061 0.0033 'International Tables Vol C Tables 4.2.6.8 and 6.1.1.4'
O O 0.0106 0.0060 'International Tables Vol C Tables 4.2.6.8 and 6.1.1.4'

loop_
_geom_angle_atom_site_label_1
_geom_angle_atom_site_label_2
_geom_angle_atom_site_label_3
_geom_angle
C12 O2 C2 114.90(9)
C12 O4 C13 120.12(11)
C8 O5 C17 117.54(11)
C1 N1 C11 122.27(10)
C1 N1 C4 115.26(9)
C11 N1 C4 120.90(10)
O1 C1 N1 126.54(11)
O1 C1 C2 125.62(11)
N1 C1 C2 107.83(10)
O2 C2 C3 113.61(10)
O2 C2 C1 107.08(9)
C3 C2 C1 105.26(9)
O2 C2 H2 110.2
C3 C2 H2 110.2
C1 C2 H2 110.2
C2 C3 C4 105.40(9)
C2 C3 H3A 110.7
C4 C3 H3A 110.7
C2 C3 H3B 110.7
C4 C3 H3B 110.7
H3A C3 H3B 108.8
N1 C4 C5 111.08(9)
N1 C4 C3 102.39(10)
C5 C4 C3 114.10(10)
N1 C4 H4 109.7
C5 C4 H4 109.7
C3 C4 H4 109.7
C6 C5 C10 118.05(11)
C6 C5 C4 121.46(11)
C10 C5 C4 120.49(11)
C5 C6 C7 121.68(12)
C5 C6 H6 119.2
C7 C6 H6 119.2
C8 C7 C6 119.19(12)
C8 C7 H7 120.4
C6 C7 H7 120.4
O5 C8 C7 125.01(12)
O5 C8 C9 115.06(12)
C7 C8 C9 119.93(12)
C10 C9 C8 120.04(12)
C10 C9 H9 120.0
C8 C9 H9 120.0
C9 C10 C5 121.08(12)
C9 C10 H10 119.5
C5 C10 H10 119.5
N1 C11 H11A 109.5
N1 C11 H11B 109.5
H11A C11 H11B 109.5
N1 C11 H11C 109.5
H11A C11 H11C 109.5
H11B C11 H11C 109.5
O3 C12 O4 128.22(11)
O3 C12 O2 124.61(11)
O4 C12 O2 107.17(10)
O4 C13 C15 109.70(11)
O4 C13 C16 109.42(12)
C15 C13 C16 113.41(17)
O4 C13 C14 101.90(12)
C15 C13 C14 112.05(16)
C16 C13 C14 109.72(14)
C13 C14 H14A 109.5
C13 C14 H14B 109.5
H14A C14 H14B 109.5
C13 C14 H14C 109.5
H14A C14 H14C 109.5
H14B C14 H14C 109.5
C13 C15 H15A 109.5
C13 C15 H15B 109.5
H15A C15 H15B 109.5
C13 C15 H15C 109.5
H15A C15 H15C 109.5
H15B C15 H15C 109.5
C13 C16 H16A 109.5
C13 C16 H16B 109.5
H16A C16 H16B 109.5
C13 C16 H16C 109.5
H16A C16 H16C 109.5
H16B C16 H16C 109.5
O5 C17 H17A 109.5
O5 C17 H17B 109.5
H17A C17 H17B 109.5
O5 C17 H17C 109.5
H17A C17 H17C 109.5
H17B C17 H17C 109.5

loop_
_geom_bond_atom_site_label_1
_geom_bond_atom_site_label_2
_geom_bond_distance
O1 C1 1.2257(15)
O2 C12 1.3403(14)
O2 C2 1.4411(14)
O3 C12 1.1934(15)
O4 C12 1.3195(15)
O4 C13 1.4854(15)
O5 C8 1.3694(15)
O5 C17 1.4188(18)
N1 C1 1.3404(15)
N1 C11 1.4516(15)
N1 C4 1.4679(15)
C1 C2 1.5182(16)
C2 C3 1.5150(18)
C2 H2 1.00
C3 C4 1.5459(16)
C3 H3A 0.99
C3 H3B 0.99
C4 C5 1.5112(16)
C4 H4 1.00
C5 C6 1.3807(17)
C5 C10 1.3951(17)
C6 C7 1.3970(17)
C6 H6 0.95
C7 C8 1.3807(18)
C7 H7 0.95
C8 C9 1.3917(19)
C9 C10 1.3788(18)
C9 H9 0.95
C10 H10 0.95
C11 H11A 0.98
C11 H11B 0.98
C11 H11C 0.98
C13 C15 1.498(2)
C13 C16 1.501(2)
C13 C14 1.512(2)
C14 H14A 0.98
C14 H14B 0.98
C14 H14C 0.98
C15 H15A 0.98
C15 H15B 0.98
C15 H15C 0.98
C16 H16A 0.98
C16 H16B 0.98
C16 H16C 0.98
C17 H17A 0.98
C17 H17B 0.98
C17 H17C 0.98

loop_
_geom_hbond_atom_site_label_D
_geom_hbond_atom_site_label_H
_geom_hbond_atom_site_label_A
_geom_hbond_site_symmetry_A
_geom_hbond_distance_DH
_geom_hbond_distance_HA
_geom_hbond_distance_DA
_geom_hbond_angle_DHA
_geom_hbond_publ_flag
C2 H2 O1 4_646 1.00 2.3481 2.9633(15) 119 y
C4 H4 O1 1_545 1.00 2.5582 3.5238(15) 162 y
C11 H11A O1 1_555 0.98 2.4706 2.8652(16) 104 y
C15 H15A O3 1_555 0.98 2.4491 3.011(3) 116 y
C16 H16B O3 1_555 0.98 2.4401 2.9904(19) 115 y
C17 H17A O3 6_566 0.98 2.3815 3.324(2) 161 y

loop_
_geom_torsion_atom_site_label_1
_geom_torsion_atom_site_label_2
_geom_torsion_atom_site_label_3
_geom_torsion_atom_site_label_4
_geom_torsion
C11 N1 C1 O1 -12.17(19)
C4 N1 C1 O1 -177.97(11)
C11 N1 C1 C2 167.57(11)
C4 N1 C1 C2 1.77(13)
C12 O2 C2 C3 -88.44(12)
C12 O2 C2 C1 155.79(10)
O1 C1 C2 O2 -48.13(15)
N1 C1 C2 O2 132.13(10)
O1 C1 C2 C3 -169.34(11)
N1 C1 C2 C3 10.92(12)
O2 C2 C3 C4 -135.30(10)
C1 C2 C3 C4 -18.46(12)
C1 N1 C4 C5 -135.47(11)
C11 N1 C4 C5 58.52(14)
C1 N1 C4 C3 -13.27(13)
C11 N1 C4 C3 -179.29(11)
C2 C3 C4 N1 18.89(12)
C2 C3 C4 C5 139.01(11)
N1 C4 C5 C6 -122.88(12)
C3 C4 C5 C6 122.01(12)
N1 C4 C5 C10 57.05(14)
C3 C4 C5 C10 -58.06(15)
C10 C5 C6 C7 0.94(18)
C4 C5 C6 C7 -179.13(11)
C5 C6 C7 C8 0.63(18)
C17 O5 C8 C7 -2.06(19)
C17 O5 C8 C9 177.48(13)
C6 C7 C8 O5 177.96(11)
C6 C7 C8 C9 -1.56(19)
O5 C8 C9 C10 -178.65(12)
C7 C8 C9 C10 0.9(2)
C8 C9 C10 C5 0.7(2)
C6 C5 C10 C9 -1.61(18)
C4 C5 C10 C9 178.45(11)
C13 O4 C12 O3 0.5(2)
C13 O4 C12 O2 -179.21(10)
C2 O2 C12 O3 0.52(18)
C2 O2 C12 O4 -179.77(9)
C12 O4 C13 C15 -63.23(18)
C12 O4 C13 C16 61.79(16)
C12 O4 C13 C14 177.89(14)
